data_4030224
loop_
_publ_author_name
'Lindeboom, Erik J.'
'Willis, Anthony C.'
'Paddon-Row, Michael N'
'Sherburn, Michael S.'

_publ_section_title
;
 Computational and synthetic studies with tetravinylethylenes.
;
_journal_issue 23
_journal_name_full 'The Journal of organic chemistry'
_journal_page_first 11496
_journal_page_last 11507
_journal_paper_doi 10.1021/jo5021294
_journal_volume 79
_journal_year 2014
_chemical_absolute_configuration unk
_chemical_compound_source local
_chemical_formula_moiety 'C22 H24 O8'
_chemical_formula_sum 'C22 H24 O8'
_chemical_formula_weight 416.43
_space_group_IT_number 9
_symmetry_cell_setting monoclinic
_symmetry_space_group_name_Hall 'C -2yc'
_symmetry_space_group_name_H-M 'C 1 c 1'
_atom_sites_solution_hydrogens geom
_atom_sites_solution_primary direct
_audit_creation_date 12-11-23
_audit_creation_method CRYSTALS_ver_14.11
_audit_update_record
; 
2012-11-23 - Report on C22 H24 O8 
             by Anthony C. Willis 
             for Erik J. Lindeboom and Mick Sherburn 
2012-11-23 - passes checkcif tests with minor warnings 
;
_cell_angle_alpha 90
_cell_angle_beta 98.909(5)
_cell_angle_gamma 90
_cell_formula_units_Z 4
_cell_length_a 5.2895(3)
_cell_length_b 25.359(2)
_cell_length_c 15.0712(11)
_cell_measurement_reflns_used 12889
_cell_measurement_temperature 200
_cell_measurement_theta_max 25
_cell_measurement_theta_min 3
_cell_volume 1997.2(2)
_computing_cell_refinement 'DENZO/SCALEPACK (Otwinowski & Minor, 1997)'
_computing_data_collection 'COLLECT (Nonius, 2001).'
_computing_data_reduction 'DENZO/SCALEPACK (Otwinowski & Minor, 1997)'
_computing_molecular_graphics
; 
ORTEP-II (Johnson 1976) in teXsan (MSC, 1992-1997)
;
_computing_publication_material 'CRYSTALS (Betteridge et al., 2003)'
_computing_structure_refinement 'CRYSTALS (Betteridge et al., 2003)'
_computing_structure_solution 'SIR92 (Altomare et al., 1994)'
_diffrn_ambient_temperature 200
_diffrn_measured_fraction_theta_full 0.999
_diffrn_measured_fraction_theta_max 0.999
_diffrn_measurement_device Area
_diffrn_measurement_device_type 'Nonius KappaCCD'
_diffrn_measurement_method '\f & \w scans'
_diffrn_radiation_monochromator graphite
_diffrn_radiation_type 'Mo K\a'
_diffrn_radiation_wavelength 0.71073
_diffrn_reflns_av_R_equivalents 0.064
_diffrn_reflns_limit_h_max 6
_diffrn_reflns_limit_h_min -6
_diffrn_reflns_limit_k_max 30
_diffrn_reflns_limit_k_min -30
_diffrn_reflns_limit_l_max 17
_diffrn_reflns_limit_l_min -17
_diffrn_reflns_number 13123
_diffrn_reflns_theta_full 25.033
_diffrn_reflns_theta_max 25.033
_diffrn_reflns_theta_min 2.736
_diffrn_standards_number 0
_exptl_absorpt_coefficient_mu 0.106
_exptl_absorpt_correction_T_max 1.00
_exptl_absorpt_correction_T_min 0.79
_exptl_absorpt_correction_type multi-scan
_exptl_absorpt_process_details 'DENZO/SCALEPACK (Otwinowski & Minor, 1997)'
_exptl_crystal_colour colourless
_exptl_crystal_density_diffrn 1.385
_exptl_crystal_density_method 'not measured'
_exptl_crystal_description lath
_exptl_crystal_F_000 880
_exptl_crystal_size_max 0.400
_exptl_crystal_size_mid 0.060
_exptl_crystal_size_min 0.030
_refine_diff_density_max 0.30
_refine_diff_density_min -0.30
_refine_ls_extinction_method None
_refine_ls_goodness_of_fit_ref 0.9787
_refine_ls_hydrogen_treatment constr
_refine_ls_matrix_type full
_refine_ls_number_parameters 271
_refine_ls_number_reflns 1768
_refine_ls_number_restraints 2
_refine_ls_R_factor_all 0.0657
_refine_ls_R_factor_gt 0.0465
_refine_ls_shift/su_max 0.0105841
_refine_ls_shift/su_mean 0.0025038
_refine_ls_structure_factor_coef Fsqd
_refine_ls_weighting_details
;
 Method= Modified Sheldrick 
 w=1/[\s^2^(F^2^) + ( 0.06P)^2^ + 1.45P] 
 ,where P=(max(Fo^2^,0) + 2Fc^2^)/3 
;
_refine_ls_weighting_scheme calc
_refine_ls_wR_factor_all 0.1134
_refine_ls_wR_factor_gt 0.1014
_refine_ls_wR_factor_ref 0.1134
_reflns_limit_h_max 6
_reflns_limit_h_min -6
_reflns_limit_k_max 30
_reflns_limit_k_min 0
_reflns_limit_l_max 17
_reflns_limit_l_min 0
_reflns_number_gt 1375
_reflns_number_total 1769
_reflns_threshold_expression I>2.0\s(I)
_oxford_diffrn_Wilson_B_factor 4.11
_oxford_diffrn_Wilson_scale 9.10
_oxford_refine_ls_r_factor_ref 0.0657
_oxford_refine_ls_scale 0.2673(4)
_oxford_reflns_number_all 1768
_oxford_reflns_threshold_expression_ref I>-10.0\s(I)
_oxford_structure_analysis_title '11221234 she1240'
_cod_data_source_file jo5021294_si_008.cif
_cod_data_source_block she1240
_cod_depositor_comments
;
The following automatic conversions were performed:

'_symmetry_cell_setting' value 'Monoclinic' changed to 'monoclinic'
according to
/home/saulius/struct/COD-crude-data--automatic-downloads/rss-feeds/ACS/lib/dictionaries/cif_core.dic
dictionary named 'cif_core.dic' version 2.4.2 from 2011-04-26.

Automatic conversion script
Id: cif_fix_values 2935 2014-11-11 08:27:57Z andrius 

 Adding full bibliography for 4030223--4030230.cif.
;
_cod_original_sg_symbol_H-M 'C 1 c 1 '
_cod_database_code 4030224

loop_
_symmetry_equiv_pos_as_xyz
x,y,z
x+1/2,y+1/2,z
x,-y,z+1/2
x+1/2,-y+1/2,z+1/2

loop_
_atom_site_label
_atom_site_type_symbol
_atom_site_fract_x
_atom_site_fract_y
_atom_site_fract_z
_atom_site_U_iso_or_equiv
_atom_site_occupancy
_atom_site_adp_type
_atom_site_refinement_flags_posn
C1 C 0.5510(10) 0.6160(2) 0.4214(3) 0.0555 1.0000 Uani .
C2 C 0.7424(11) 0.58240(19) 0.3817(3) 0.0578 1.0000 Uani .
C3 C 0.7053(9) 0.58724(17) 0.2805(3) 0.0433 1.0000 Uani .
C4 C 0.8681(8) 0.55125(17) 0.2349(3) 0.0417 1.0000 Uani .
C5 C 0.9887(8) 0.56602(18) 0.1670(3) 0.0410 1.0000 Uani .
C6 C 0.9850(10) 0.62112(18) 0.1355(3) 0.0496 1.0000 Uani .
C7 C 0.8398(9) 0.65802(18) 0.1856(3) 0.0461 1.0000 Uani .
C8 C 0.7101(8) 0.64338(18) 0.2502(3) 0.0422 1.0000 Uani .
C9 C 0.5576(8) 0.68114(17) 0.2963(3) 0.0420 1.0000 Uani .
C10 C 0.4242(10) 0.71995(18) 0.2515(3) 0.0480 1.0000 Uani .
C11 C 0.2673(10) 0.75906(19) 0.2923(3) 0.0500 1.0000 Uani .
C12 C 0.2441(9) 0.74693(18) 0.3875(3) 0.0433 1.0000 Uani .
C13 C 0.3730(8) 0.70736(17) 0.4329(3) 0.0426 1.0000 Uani .
C14 C 0.5609(9) 0.67309(18) 0.3946(3) 0.0488 1.0000 Uani .
C15 C 0.8795(10) 0.49557(18) 0.2690(3) 0.0463 1.0000 Uani .
O16 O 1.0590(7) 0.47594(14) 0.3172(3) 0.0658 1.0000 Uani .
O17 O 0.6546(6) 0.47211(12) 0.2461(2) 0.0548 1.0000 Uani .
C18 C 0.6302(12) 0.4197(2) 0.2801(4) 0.0745 1.0000 Uani .
C19 C 1.1200(9) 0.52536(19) 0.1188(3) 0.0467 1.0000 Uani .
O20 O 1.0761(7) 0.47907(14) 0.1189(3) 0.0656 1.0000 Uani .
O21 O 1.2942(6) 0.54723(13) 0.0739(2) 0.0529 1.0000 Uani .
C22 C 1.4246(10) 0.5102(2) 0.0231(3) 0.0623 1.0000 Uani .
C23 C 0.0704(9) 0.77996(19) 0.4341(3) 0.0495 1.0000 Uani .
O24 O 0.0466(8) 0.77583(17) 0.5122(3) 0.0781 1.0000 Uani .
O25 O -0.0584(7) 0.81550(14) 0.3803(2) 0.0616 1.0000 Uani .
C26 C -0.2283(12) 0.8488(2) 0.4249(4) 0.0732 1.0000 Uani .
C27 C 0.3553(9) 0.69643(19) 0.5297(3) 0.0468 1.0000 Uani .
O28 O 0.5100(7) 0.70974(16) 0.5914(2) 0.0696 1.0000 Uani .
O29 O 0.1528(6) 0.66620(14) 0.5369(2) 0.0528 1.0000 Uani .
C30 C 0.1052(11) 0.6546(2) 0.6267(3) 0.0658 1.0000 Uani .
H11 H 0.5798 0.6131 0.4869 0.0665 1.0000 Uiso R
H12 H 0.3822 0.6027 0.3972 0.0659 1.0000 Uiso R
H21 H 0.9156 0.5941 0.4058 0.0695 1.0000 Uiso R
H22 H 0.7200 0.5462 0.3979 0.0692 1.0000 Uiso R
H31 H 0.5286 0.5747 0.2613 0.0521 1.0000 Uiso R
H61 H 1.1601 0.6335 0.1392 0.0594 1.0000 Uiso R
H62 H 0.9080 0.6216 0.0737 0.0595 1.0000 Uiso R
H71 H 0.8377 0.6938 0.1708 0.0553 1.0000 Uiso R
H101 H 0.4297 0.7234 0.1914 0.0579 1.0000 Uiso R
H111 H 0.3477 0.7938 0.2906 0.0603 1.0000 Uiso R
H112 H 0.0975 0.7616 0.2584 0.0608 1.0000 Uiso R
H141 H 0.7329 0.6858 0.4233 0.0592 1.0000 Uiso R
H181 H 0.4514 0.4113 0.2746 0.1111 1.0000 Uiso R
H182 H 0.7082 0.4178 0.3424 0.1110 1.0000 Uiso R
H183 H 0.7148 0.3959 0.2455 0.1110 1.0000 Uiso R
H221 H 1.5399 0.5302 -0.0075 0.0929 1.0000 Uiso R
H222 H 1.5174 0.4855 0.0643 0.0933 1.0000 Uiso R
H223 H 1.3030 0.4917 -0.0192 0.0925 1.0000 Uiso R
H261 H -0.3179 0.8730 0.3820 0.1094 1.0000 Uiso R
H262 H -0.1272 0.8683 0.4732 0.1088 1.0000 Uiso R
H263 H -0.3470 0.8265 0.4503 0.1087 1.0000 Uiso R
H301 H -0.0066 0.6250 0.6240 0.0985 1.0000 Uiso R
H302 H 0.0300 0.6841 0.6509 0.0985 1.0000 Uiso R
H303 H 0.2625 0.6464 0.6638 0.0986 1.0000 Uiso R

loop_
_atom_site_aniso_label
_atom_site_aniso_U_11
_atom_site_aniso_U_22
_atom_site_aniso_U_33
_atom_site_aniso_U_23
_atom_site_aniso_U_13
_atom_site_aniso_U_12
C1 0.071(3) 0.046(3) 0.055(3) 0.006(2) 0.027(3) 0.009(2)
C2 0.082(4) 0.044(3) 0.051(3) 0.004(2) 0.021(3) 0.017(3)
C3 0.052(3) 0.036(2) 0.044(2) 0.0036(19) 0.016(2) 0.000(2)
C4 0.040(2) 0.038(2) 0.047(3) -0.003(2) 0.005(2) 0.0015(19)
C5 0.038(2) 0.040(2) 0.047(3) -0.001(2) 0.012(2) 0.0001(19)
C6 0.055(3) 0.046(3) 0.052(3) -0.001(2) 0.022(2) 0.001(2)
C7 0.055(3) 0.038(2) 0.050(3) 0.004(2) 0.022(2) 0.006(2)
C8 0.047(2) 0.039(3) 0.042(2) -0.0013(19) 0.011(2) -0.002(2)
C9 0.051(3) 0.039(3) 0.038(2) 0.001(2) 0.013(2) -0.004(2)
C10 0.074(3) 0.036(2) 0.039(3) 0.001(2) 0.022(2) 0.004(2)
C11 0.069(3) 0.046(3) 0.038(3) 0.004(2) 0.018(2) 0.006(2)
C12 0.049(2) 0.039(2) 0.044(2) -0.006(2) 0.016(2) 0.002(2)
C13 0.044(2) 0.045(2) 0.041(2) 0.000(2) 0.011(2) 0.001(2)
C14 0.060(3) 0.041(3) 0.050(3) 0.002(2) 0.023(2) 0.004(2)
C15 0.052(3) 0.040(3) 0.049(3) -0.003(2) 0.013(2) 0.008(2)
O16 0.060(2) 0.057(2) 0.077(3) 0.009(2) 0.0015(19) 0.0113(18)
O17 0.057(2) 0.0394(18) 0.069(2) 0.0037(16) 0.0113(17) -0.0053(16)
C18 0.083(4) 0.047(3) 0.096(5) 0.008(3) 0.022(4) -0.007(3)
C19 0.048(3) 0.042(3) 0.051(3) -0.001(2) 0.009(2) 0.004(2)
O20 0.065(2) 0.042(2) 0.096(3) -0.0142(19) 0.033(2) -0.0028(16)
O21 0.0616(19) 0.0512(19) 0.0514(18) -0.0038(16) 0.0267(16) 0.0057(17)
C22 0.070(4) 0.070(4) 0.052(3) -0.009(3) 0.024(3) 0.022(3)
C23 0.054(3) 0.043(3) 0.053(3) -0.005(2) 0.011(2) 0.000(2)
O24 0.108(3) 0.073(3) 0.061(3) 0.005(2) 0.036(2) 0.035(2)
O25 0.077(2) 0.055(2) 0.058(2) 0.0021(18) 0.0260(18) 0.023(2)
C26 0.083(4) 0.063(4) 0.082(4) 0.003(3) 0.037(3) 0.025(3)
C27 0.048(3) 0.050(3) 0.044(3) -0.004(2) 0.014(2) 0.006(2)
O28 0.066(2) 0.099(3) 0.044(2) -0.015(2) 0.0077(18) -0.013(2)
O29 0.0577(19) 0.061(2) 0.0415(17) 0.0017(15) 0.0152(14) -0.0055(16)
C30 0.078(4) 0.076(4) 0.047(3) 0.010(3) 0.022(3) 0.003(3)

loop_
_atom_type_symbol
_atom_type_scat_dispersion_real
_atom_type_scat_dispersion_imag
_atom_type_scat_Cromer_Mann_a1
_atom_type_scat_Cromer_Mann_b1
_atom_type_scat_Cromer_Mann_a2
_atom_type_scat_Cromer_Mann_b2
_atom_type_scat_Cromer_Mann_a3
_atom_type_scat_Cromer_Mann_b3
_atom_type_scat_Cromer_Mann_a4
_atom_type_scat_Cromer_Mann_b4
_atom_type_scat_Cromer_Mann_c
_atom_type_scat_source
C 0.0033 0.0016 2.3100 20.8439 1.0200 10.2075 1.5886 0.5687 0.8650 51.6512 0.2156 'International Tables Vol C 4.2.6.8 and 6.1.1.4'
H 0.0000 0.0000 0.4930 10.5109 0.3229 26.1257 0.1402 3.1424 0.0408 57.7998 0.0030 'International Tables Vol C 4.2.6.8 and 6.1.1.4'
O 0.0106 0.0060 3.0485 13.2771 2.2868 5.7011 1.5463 0.3239 0.8670 32.9089 0.2508 'International Tables Vol C 4.2.6.8 and 6.1.1.4'

loop_
_geom_angle_atom_site_label_1
_geom_angle_atom_site_label_2
_geom_angle_atom_site_label_3
_geom_angle
_geom_angle_publ_flag
C2 C1 C14 112.5(4) yes
C2 C1 H11 110.2 no
C14 C1 H11 109.8 no
C2 C1 H12 106.7 no
C14 C1 H12 107.7 no
H11 C1 H12 110.0 no
C1 C2 C3 111.2(4) yes
C1 C2 H21 109.2 no
C3 C2 H21 108.5 no
C1 C2 H22 108.8 no
C3 C2 H22 109.3 no
H21 C2 H22 109.9 no
C2 C3 C4 114.9(4) yes
C2 C3 C8 112.3(4) yes
C4 C3 C8 113.7(4) yes
C2 C3 H31 103.8 no
C4 C3 H31 104.8 no
C8 C3 H31 106.1 no
C3 C4 C5 123.9(4) yes
C3 C4 C15 114.3(4) yes
C5 C4 C15 121.7(4) yes
C4 C5 C6 121.8(4) yes
C4 C5 C19 119.4(4) yes
C6 C5 C19 118.8(4) yes
C5 C6 C7 114.5(4) yes
C5 C6 H61 108.8 no
C7 C6 H61 109.3 no
C5 C6 H62 107.9 no
C7 C6 H62 108.1 no
H61 C6 H62 108.1 no
C6 C7 C8 124.2(4) yes
C6 C7 H71 118.6 no
C8 C7 H71 117.2 no
C3 C8 C7 121.7(4) yes
C3 C8 C9 115.6(3) yes
C7 C8 C9 122.7(4) yes
C8 C9 C10 121.4(4) yes
C8 C9 C14 116.8(4) yes
C10 C9 C14 121.8(4) yes
C9 C10 C11 124.7(4) yes
C9 C10 H101 118.5 no
C11 C10 H101 116.8 no
C10 C11 C12 113.3(4) yes
C10 C11 H111 108.4 no
C12 C11 H111 108.2 no
C10 C11 H112 111.1 no
C12 C11 H112 108.4 no
H111 C11 H112 107.2 no
C11 C12 C13 122.3(4) yes
C11 C12 C23 119.0(4) yes
C13 C12 C23 118.7(4) yes
C12 C13 C14 123.5(4) yes
C12 C13 C27 122.0(4) yes
C14 C13 C27 114.3(4) yes
C1 C14 C13 113.6(4) yes
C1 C14 C9 113.7(4) yes
C13 C14 C9 113.3(4) yes
C1 C14 H141 105.1 no
C13 C14 H141 105.0 no
C9 C14 H141 104.8 no
C4 C15 O16 125.4(4) yes
C4 C15 O17 110.2(4) yes
O16 C15 O17 124.1(4) yes
C15 O17 C18 116.6(4) yes
O17 C18 H181 108.4 no
O17 C18 H182 110.1 no
H181 C18 H182 109.8 no
O17 C18 H183 108.4 no
H181 C18 H183 110.6 no
H182 C18 H183 109.4 no
C5 C19 O20 124.9(4) yes
C5 C19 O21 111.5(4) yes
O20 C19 O21 123.6(4) yes
C19 O21 C22 114.7(4) yes
O21 C22 H221 107.4 no
O21 C22 H222 108.5 no
H221 C22 H222 110.8 no
O21 C22 H223 110.1 no
H221 C22 H223 110.5 no
H222 C22 H223 109.6 no
C12 C23 O24 125.0(5) yes
C12 C23 O25 112.9(4) yes
O24 C23 O25 122.2(4) yes
C23 O25 C26 113.8(4) yes
O25 C26 H261 109.4 no
O25 C26 H262 109.3 no
H261 C26 H262 109.7 no
O25 C26 H263 109.0 no
H261 C26 H263 110.9 no
H262 C26 H263 108.6 no
C13 C27 O28 124.7(4) yes
C13 C27 O29 110.8(4) yes
O28 C27 O29 124.3(4) yes
C27 O29 C30 116.8(4) yes
O29 C30 H301 108.6 no
O29 C30 H302 110.1 no
H301 C30 H302 110.1 no
O29 C30 H303 109.4 no
H301 C30 H303 109.5 no
H302 C30 H303 109.1 no

loop_
_geom_bond_atom_site_label_1
_geom_bond_atom_site_label_2
_geom_bond_distance
_geom_bond_publ_flag
C1 C2 1.516(7) yes
C1 C14 1.505(7) yes
C1 H11 0.979 no
C1 H12 0.972 no
C2 C3 1.512(6) yes
C2 H21 0.978 no
C2 H22 0.963 no
C3 C4 1.494(6) yes
C3 C8 1.497(6) yes
C3 H31 0.987 no
C4 C5 1.340(6) yes
C4 C15 1.501(7) yes
C5 C6 1.475(6) yes
C5 C19 1.493(6) yes
C6 C7 1.488(6) yes
C6 H61 0.971 no
C6 H62 0.958 no
C7 C8 1.328(6) yes
C7 H71 0.934 no
C8 C9 1.491(6) yes
C9 C10 1.332(6) yes
C9 C14 1.492(6) yes
C10 C11 1.486(6) yes
C10 H101 0.915 no
C11 C12 1.490(6) yes
C11 H111 0.981 no
C11 H112 0.965 no
C12 C13 1.340(6) yes
C12 C23 1.496(6) yes
C13 C14 1.501(6) yes
C13 C27 1.502(6) yes
C14 H141 0.999 no
C15 O16 1.210(6) yes
C15 O17 1.327(6) yes
O17 C18 1.436(6) yes
C18 H181 0.961 no
C18 H182 0.967 no
C18 H183 0.954 no
C19 O20 1.197(6) yes
C19 O21 1.345(6) yes
O21 C22 1.452(6) yes
C22 H221 0.964 no
C22 H222 0.962 no
C22 H223 0.955 no
C23 O24 1.207(6) yes
C23 O25 1.327(6) yes
O25 C26 1.469(6) yes
C26 H261 0.962 no
C26 H262 0.968 no
C26 H263 0.967 no
C27 O28 1.189(6) yes
C27 O29 1.335(6) yes
O29 C30 1.445(6) yes
C30 H301 0.952 no
C30 H302 0.948 no
C30 H303 0.951 no

loop_
_geom_contact_atom_site_label_1
_geom_contact_atom_site_label_2
_geom_contact_distance
_geom_contact_site_symmetry_2
_geom_contact_publ_flag
O16 C22 3.411(6) 3_565 no
O16 C18 3.464(7) 1_655 no
O16 O17 3.483(5) 1_655 no
O17 O20 3.355(5) 1_455 no
O17 C19 3.438(5) 1_455 no
O17 C22 3.527(5) 1_455 no
O17 O21 3.531(4) 1_455 no
O20 C30 3.394(6) 3_664 no
O21 C26 3.453(6) 4_664 no
O21 C4 3.582(5) 1_655 no
O24 C7 3.285(6) 4_465 no
O25 C18 3.275(7) 2_455 no
O28 C11 3.220(5) 4_565 no
O28 C30 3.411(7) 1_655 no
O28 C10 3.488(6) 4_565 no
O29 C14 3.515(5) 1_455 no
C7 C10 3.472(7) 1_655 no
C18 C26 3.588(9) 2_545 no

loop_
_geom_torsion_atom_site_label_1
_geom_torsion_atom_site_label_2
_geom_torsion_atom_site_label_3
_geom_torsion_atom_site_label_4
_geom_torsion
_geom_torsion_publ_flag
O16 C15 O17 C18 -1.4(7) no
O16 C15 C4 C3 -104.9(6) no
O16 C15 C4 C5 77.2(7) no
O17 C15 C4 C3 69.0(5) no
O17 C15 C4 C5 -108.9(5) no
O20 C19 O21 C22 1.2(6) no
O20 C19 C5 C4 20.2(7) no
O20 C19 C5 C6 -156.9(5) no
O21 C19 C5 C4 -160.4(4) no
O21 C19 C5 C6 22.5(5) no
O24 C23 O25 C26 0.3(7) no
O24 C23 C12 C11 -175.7(5) no
O24 C23 C12 C13 4.4(7) no
O25 C23 C12 C11 4.0(6) no
O25 C23 C12 C13 -175.9(4) no
O28 C27 O29 C30 7.7(7) no
O28 C27 C13 C12 -99.9(6) no
O28 C27 C13 C14 75.7(6) no
O29 C27 C13 C12 85.0(5) no
O29 C27 C13 C14 -99.4(5) no
C1 C2 C3 C4 -174.0(4) no
C1 C2 C3 C8 53.9(6) no
C1 C14 C9 C8 -39.6(6) no
C1 C14 C9 C10 140.0(5) no
C1 C14 C13 C12 -141.7(4) no
C1 C14 C13 C27 42.8(5) no
C2 C1 C14 C9 48.4(5) no
C2 C1 C14 C13 179.9(4) no
C2 C3 C4 C5 -137.5(5) no
C2 C3 C4 C15 44.7(5) no
C2 C3 C8 C7 135.5(5) no
C2 C3 C8 C9 -45.3(5) no
C3 C2 C1 C14 -56.0(5) no
C3 C4 C5 C6 4.5(6) no
C3 C4 C5 C19 -172.5(4) no
C3 C8 C7 C6 1.8(7) no
C3 C8 C9 C10 -141.2(4) no
C3 C8 C9 C14 38.5(5) no
C4 C3 C8 C7 2.9(6) no
C4 C3 C8 C9 -177.9(3) no
C4 C5 C6 C7 0.5(6) no
C4 C15 O17 C18 -175.4(4) no
C5 C4 C3 C8 -6.2(6) no
C5 C6 C7 C8 -3.7(6) no
C5 C19 O21 C22 -178.3(3) no
C6 C5 C4 C15 -177.9(4) no
C6 C7 C8 C9 -177.3(4) no
C7 C6 C5 C19 177.5(4) no
C7 C8 C9 C10 38.0(6) no
C7 C8 C9 C14 -142.3(4) no
C8 C3 C4 C15 176.0(4) no
C8 C9 C10 C11 179.9(4) no
C8 C9 C14 C13 -171.4(4) no
C9 C10 C11 C12 -7.5(7) no
C9 C14 C13 C12 -9.9(6) no
C9 C14 C13 C27 174.6(4) no
C10 C9 C14 C13 8.3(6) no
C10 C11 C12 C13 5.9(7) no
C10 C11 C12 C23 -174.0(4) no
C11 C10 C9 C14 0.2(7) no
C11 C12 C13 C14 2.9(7) no
C11 C12 C13 C27 178.0(4) no
C12 C23 O25 C26 -179.4(4) no
C13 C27 O29 C30 -177.1(4) no
C14 C13 C12 C23 -177.3(4) no
C15 C4 C5 C19 5.2(6) no
C23 C12 C13 C27 -2.2(7) no
